data_8102915
loop_
_publ_author_name
'C. Zheng'
'Hj. Mattausch'
'A. Simon'

_publ_section_title
;
Crystal structure of tricerium monogallium tribromide, Ce~3~GaBr~3~
;
_journal_issue 3
_journal_name_full 'Zeitschrift f\"ur Kristallographie - New Crystal Structures'
_journal_page_first 314
_journal_page_last 314
_journal_volume 220
_journal_year 2005
_chemical_formula_sum 'Br3 Ce3 Ga'
_chemical_formula_weight 729.81
_chemical_name_systematic
; 
 tricerium monogallium tribromide
;
_space_group_IT_number 221
_symmetry_cell_setting cubic
_symmetry_space_group_name_Hall '-P 4 2 3'
_symmetry_space_group_name_H-M 'P m -3 m'
_atom_sites_solution_hydrogens geom
_atom_sites_solution_primary direct
_atom_sites_solution_secondary difmap
_audit_creation_method SHELXL-97
_cell_angle_alpha 90.00
_cell_angle_beta 90.00
_cell_angle_gamma 90.00
_cell_formula_units_Z 1
_cell_length_a 6.0043(4)
_cell_length_b 6.0043(4)
_cell_length_c 6.0043(4)
_cell_measurement_reflns_used 28
_cell_measurement_temperature 293(2)
_cell_measurement_theta_max 14
_cell_measurement_theta_min -14
_cell_volume 216.46(2)
_computing_cell_refinement 'SMART and SAINT (Bruker, 1999)'
_computing_data_collection 'SMART (Bruker, 1999)'
_computing_data_reduction 'SAINT (Bruker, 1999)'
_computing_molecular_graphics 'SHELXTL (Sheldrick, 1997)'
_computing_publication_material 'SHELXTL (Sheldrick, 1997)'
_computing_structure_refinement 'SHELXTL (Sheldrick, 1997)'
_computing_structure_solution 'SIR97 (Altomare et al., 1999)'
_diffrn_ambient_temperature 293(2)
_diffrn_detector_area_resol_mean 0
_diffrn_measured_fraction_theta_full 0.917
_diffrn_measured_fraction_theta_max 0.917
_diffrn_measurement_device_type 'Siemens SMART CCD'
_diffrn_measurement_method \w/\p
_diffrn_radiation_monochromator graphite
_diffrn_radiation_source 'fine-focus sealed tube'
_diffrn_radiation_type MoK\a
_diffrn_radiation_wavelength 0.71073
_diffrn_reflns_av_R_equivalents 0.0320
_diffrn_reflns_av_sigmaI/netI 0.0132
_diffrn_reflns_limit_h_max 7
_diffrn_reflns_limit_h_min -7
_diffrn_reflns_limit_k_max 7
_diffrn_reflns_limit_k_min -7
_diffrn_reflns_limit_l_max 7
_diffrn_reflns_limit_l_min -7
_diffrn_reflns_number 1493
_diffrn_reflns_theta_full 24.74
_diffrn_reflns_theta_max 24.74
_diffrn_reflns_theta_min 6.80
_diffrn_standards_decay_% 0
_diffrn_standards_interval_count 0
_diffrn_standards_interval_time 0
_diffrn_standards_number 0
_exptl_absorpt_coefficient_mu 32.292
_exptl_absorpt_correction_T_max 1.000
_exptl_absorpt_correction_T_min 0.329776
_exptl_absorpt_correction_type multi-scan
_exptl_absorpt_process_details 'SADABS (Sheldrick, 2000)'
_exptl_crystal_colour golden
_exptl_crystal_density_diffrn 5.599
_exptl_crystal_density_method 'not measured'
_exptl_crystal_description plate
_exptl_crystal_F_000 310
_exptl_crystal_size_max 0.14
_exptl_crystal_size_mid 0.04
_exptl_crystal_size_min 0.02
_refine_diff_density_max 3.196
_refine_diff_density_min -1.183
_refine_diff_density_rms 0.319
_refine_ls_extinction_coef 0.009(2)
_refine_ls_extinction_expression Fc^*^=kFc[1+0.001xFc^2^\l^3^/sin(2\q)]^-1/4^
_refine_ls_extinction_method SHELXL
_refine_ls_goodness_of_fit_ref 1.127
_refine_ls_hydrogen_treatment constr
_refine_ls_matrix_type full
_refine_ls_number_parameters 7
_refine_ls_number_reflns 55
_refine_ls_number_restraints 0
_refine_ls_restrained_S_all 1.127
_refine_ls_R_factor_all 0.0313
_refine_ls_R_factor_gt 0.0313
_refine_ls_shift/su_max 0.000
_refine_ls_shift/su_mean 0.000
_refine_ls_structure_factor_coef Fsqd
_refine_ls_weighting_details 'calc w=1/[\s^2^(Fo^2^)+(0.0345P)^2^+8.1050P] where P=(Fo^2^+2Fc^2^)/3'
_refine_ls_weighting_scheme calc
_refine_ls_wR_factor_gt 0.0764
_refine_ls_wR_factor_ref 0.0764
_reflns_number_gt 55
_reflns_number_total 55
_reflns_threshold_expression >2sigma(I)
_cod_data_source_file 409846.cff
_cod_data_source_block cz70e
_cod_original_sg_symbol_H-M 'P m3m'
_cod_database_code 8102915

loop_
_symmetry_equiv_pos_as_xyz
'x, y, z'
'-x, -y, z'
'x, -y, -z'
'-x, y, -z'
'z, x, y'
'y, z, x'
'-z, -x, y'
'-y, z, -x'
'z, -x, -y'
'-y, -z, x'
'-z, x, -y'
'y, -z, -x'
'-y, -x, -z'
'y, x, -z'
'y, -x, z'
'-y, x, z'
'-x, -z, -y'
'-z, -y, -x'
'x, z, -y'
'-z, y, x'
'x, -z, y'
'z, y, -x'
'-x, z, y'
'z, -y, x'
'-x, -y, -z'
'x, y, -z'
'-x, y, z'
'x, -y, z'
'-z, -x, -y'
'-y, -z, -x'
'z, x, -y'
'y, -z, x'
'-z, x, y'
'y, z, -x'
'z, -x, y'
'-y, z, x'
'y, x, z'
'-y, -x, z'
'-y, x, -z'
'y, -x, -z'
'x, z, y'
'z, y, x'
'-x, -z, y'
'z, -y, -x'
'-x, z, -y'
'-z, -y, x'
'x, -z, -y'
'-z, y, -x'

loop_
_atom_site_label
_atom_site_type_symbol
_atom_site_fract_x
_atom_site_fract_y
_atom_site_fract_z
_atom_site_U_iso_or_equiv
_atom_site_adp_type
_atom_site_occupancy
_atom_site_symmetry_multiplicity
_atom_site_Wyckoff_symbol
_atom_site_calc_flag
_atom_site_refinement_flags
_atom_site_disorder_assembly
_atom_site_disorder_group
Ce Ce 0.5000 0.5000 0.0000 0.0129(10) Uani 1 3 c d S . .
Ga Ga 0.5000 0.5000 0.5000 0.0097(14) Uani 1 1 b d S . .
Br Br 0.5000 0.0000 0.0000 0.0542(17) Uani 1 3 d d S . .

loop_
_atom_site_aniso_label
_atom_site_aniso_U_11
_atom_site_aniso_U_22
_atom_site_aniso_U_33
_atom_site_aniso_U_23
_atom_site_aniso_U_13
_atom_site_aniso_U_12
Ce 0.0155(11) 0.0155(11) 0.0077(12) 0.000 0.000 0.000
Ga 0.0097(14) 0.0097(14) 0.0097(14) 0.000 0.000 0.000
Br 0.135(5) 0.0138(13) 0.0138(13) 0.000 0.000 0.000

loop_
_atom_type_symbol
_atom_type_description
_atom_type_scat_dispersion_real
_atom_type_scat_dispersion_imag
_atom_type_scat_source
Ce Ce -0.2486 2.6331 'International Tables Vol C Tables 4.2.6.8 and 6.1.1.4'
Ga Ga 0.2307 1.6083 'International Tables Vol C Tables 4.2.6.8 and 6.1.1.4'
Br Br -0.2901 2.4595 'International Tables Vol C Tables 4.2.6.8 and 6.1.1.4'

loop_
_geom_angle_atom_site_label_1
_geom_angle_atom_site_label_2
_geom_angle_atom_site_label_3
_geom_angle
_geom_angle_site_symmetry_1
_geom_angle_site_symmetry_3
_geom_angle_publ_flag
Br Ce Ga 90.0 5_655 . ?
Br Ce Br 90.0 5_655 . ?
Ga Ce Br 90.0 . . ?
Br Ce Ga 90.0 5_655 1_554 ?
Ga Ce Ga 180.0 . 1_554 ?
Br Ce Ga 90.0 . 1_554 ?
Br Ce Br 90.0 5_655 1_565 ?
Ga Ce Br 90.0 . 1_565 ?
Br Ce Br 180.0 . 1_565 ?
Ga Ce Br 90.0 1_554 1_565 ?
Br Ce Br 180.0 5_655 5 ?
Ga Ce Br 90.0 . 5 ?
Br Ce Br 90.0 . 5 ?
Ga Ce Br 90.0 1_554 5 ?
Br Ce Br 90.0 1_565 5 ?
Ce Ga Ce 90.0 6_565 . ?
Ce Ga Ce 90.0 6_565 1_556 ?
Ce Ga Ce 180.0 . 1_556 ?
Ce Ga Ce 90.0 6_565 5 ?
Ce Ga Ce 90.0 . 5 ?
Ce Ga Ce 90.0 1_556 5 ?
Ce Ga Ce 90.0 6_565 5_655 ?
Ce Ga Ce 90.0 . 5_655 ?
Ce Ga Ce 90.0 1_556 5_655 ?
Ce Ga Ce 180.0 5 5_655 ?
Ce Ga Ce 180.0 6_565 6 ?
Ce Ga Ce 90.0 . 6 ?
Ce Ga Ce 90.0 1_556 6 ?
Ce Ga Ce 90.0 5 6 ?
Ce Ga Ce 90.0 5_655 6 ?
Ce Br Ce 90.0 6 . ?
Ce Br Ce 90.0 6 1_545 ?
Ce Br Ce 180.0 . 1_545 ?
Ce Br Ce 180.0 6 6_554 ?
Ce Br Ce 90.0 . 6_554 ?
Ce Br Ce 90.0 1_545 6_554 ?

loop_
_geom_bond_atom_site_label_1
_geom_bond_atom_site_label_2
_geom_bond_distance
_geom_bond_site_symmetry_2
_geom_bond_publ_flag
Ce Br 3.0022(2) 5_655 ?
Ce Ga 3.0022(2) . ?
Ce Br 3.0022(2) . ?
Ce Ga 3.0022(2) 1_554 ?
Ce Br 3.0022(2) 1_565 ?
Ce Br 3.0022(2) 5 ?
Ga Ce 3.0022(2) 6_565 ?
Ga Ce 3.0022(2) 1_556 ?
Ga Ce 3.0022(2) 5 ?
Ga Ce 3.0021(2) 5_655 ?
Ga Ce 3.0022(2) 6 ?
Br Ce 3.0022(2) 6 ?
Br Ce 3.0022(2) 1_545 ?
Br Ce 3.0022(2) 6_554 ?
